data_7026546
loop_
_publ_author_name
'Fukushima, Takashi'
'Wada, Tohru'
'Ohtsu, Hideki'
'Tanaka, Koji'

_publ_section_title
;
 Photoinduced four- and six-electron reduction of mononuclear ruthenium
 complexes having NAD+ analogous ligands.
;
_journal_issue 48
_journal_name_full 'Dalton transactions (Cambridge, England : 2003)'
_journal_page_first 11526
_journal_page_last 11534
_journal_paper_doi 10.1039/c0dt00504e
_journal_volume 39
_journal_year 2010
_chemical_formula_moiety 'C47 H42 F12 N8 O3 P2 Ru '
_chemical_formula_sum 'C47 H42 F12 N8 O3 P2 Ru'
_chemical_formula_weight 1157.90
_space_group_IT_number 15
_symmetry_cell_setting monoclinic
_symmetry_Int_Tables_number 15
_symmetry_space_group_name_Hall '-C 2yc'
_symmetry_space_group_name_H-M 'C 1 2/c 1'
_cell_angle_alpha 90.0000
_cell_angle_beta 95.72(2)
_cell_angle_gamma 90.0000
_cell_formula_units_Z 4
_cell_length_a 21.49(2)
_cell_length_b 13.353(14)
_cell_length_c 19.79(2)
_cell_measurement_reflns_used 6520
_cell_measurement_temperature 173.1
_cell_measurement_theta_max 27.5
_cell_measurement_theta_min 3.1
_cell_volume 5651(10)
_computing_cell_refinement CrystalClear
_computing_data_collection CrystalClear
_computing_data_reduction CrystalStructure
_computing_molecular_graphics Ortep-3
_computing_publication_material 'CrystalStructure 3.8'
_computing_structure_refinement SHELXL
_computing_structure_solution SIR92
_diffrn_ambient_temperature 173.1
_diffrn_detector_area_resol_mean 7.31
_diffrn_measured_fraction_theta_full 0.971
_diffrn_measured_fraction_theta_max 0.971
_diffrn_measurement_device_type 'Rigaku Mercury'
_diffrn_measurement_method \w
_diffrn_radiation_type 'Mo K\a'
_diffrn_radiation_wavelength 0.71070
_diffrn_reflns_av_R_equivalents 0.071
_diffrn_reflns_limit_h_max 27
_diffrn_reflns_limit_h_min -27
_diffrn_reflns_limit_k_max 17
_diffrn_reflns_limit_k_min -12
_diffrn_reflns_limit_l_max 25
_diffrn_reflns_limit_l_min -25
_diffrn_reflns_number 22078
_diffrn_reflns_theta_full 27.48
_diffrn_reflns_theta_max 27.48
_exptl_absorpt_coefficient_mu 0.418
_exptl_absorpt_correction_T_max 0.979
_exptl_absorpt_correction_T_min 0.765
_exptl_absorpt_correction_type multi-scan
_exptl_absorpt_process_details 'Jacobson, R. (1998) Private communication'
_exptl_crystal_colour purple
_exptl_crystal_density_diffrn 1.361
_exptl_crystal_density_method 'not measured'
_exptl_crystal_description needle
_exptl_crystal_F_000 2344.00
_exptl_crystal_size_max 0.30
_exptl_crystal_size_mid 0.10
_exptl_crystal_size_min 0.05
_refine_diff_density_max 1.49
_refine_diff_density_min -0.54
_refine_ls_extinction_method none
_refine_ls_goodness_of_fit_ref 1.094
_refine_ls_hydrogen_treatment refall
_refine_ls_number_parameters 326
_refine_ls_number_reflns 6292
_refine_ls_R_factor_gt 0.0847
_refine_ls_shift/su_max 0.0000
_refine_ls_structure_factor_coef Fsqd
_refine_ls_weighting_details 'w = 1/[\s^2^(Fo^2^)+(0.1500P)^2^+10.0000P] where P=(Fo^2^+2Fc^2^)/3'
_refine_ls_weighting_scheme calc
_refine_ls_wR_factor_ref 0.2466
_reflns_number_gt 5134
_reflns_number_total 6292
_reflns_threshold_expression F^2^>2.0\s(F^2^)
_cod_data_source_file c0dt00504e.txt
_cod_data_source_block 8
_cod_original_cell_volume 5649(10)
_cod_original_formula_sum 'C47 H42 F12 N8 O3 P2 Ru '
_cod_database_code 7026546

loop_
_symmetry_equiv_pos_site_id
_symmetry_equiv_pos_as_xyz
1 +X,+Y,+Z
2 -X,+Y,1/2-Z
3 -X,-Y,-Z
4 +X,-Y,1/2+Z
5 1/2+X,1/2+Y,+Z
6 1/2-X,1/2+Y,1/2-Z
7 1/2-X,1/2-Y,-Z
8 1/2+X,1/2-Y,1/2+Z

loop_
_atom_site_label
_atom_site_type_symbol
_atom_site_fract_x
_atom_site_fract_y
_atom_site_fract_z
_atom_site_U_iso_or_equiv
_atom_site_adp_type
_atom_site_occupancy
_atom_site_symmetry_multiplicity
_atom_site_calc_flag
_atom_site_refinement_flags
Ru(1) Ru 0.0000 0.04522(4) 0.7500 0.0248(2) Uani 1.00 2 d S
P(1) P 0.24721(9) 0.04606(15) 0.63712(11) 0.0561(4) Uani 1.00 1 d .
F(1) F 0.2440(2) 0.0496(4) 0.5566(2) 0.0975(18) Uani 1.00 1 d .
F(2) F 0.2493(2) 0.0438(4) 0.7182(2) 0.1029(19) Uani 1.00 1 d .
F(3) F 0.2495(2) 0.1642(3) 0.6396(3) 0.0933(16) Uani 1.00 1 d .
F(4) F 0.2439(2) -0.0725(3) 0.6329(3) 0.108(2) Uani 1.00 1 d .
F(5) F 0.17330(19) 0.0492(3) 0.6320(2) 0.0661(11) Uani 1.00 1 d .
F(6) F 0.3210(2) 0.0433(4) 0.6435(3) 0.105(2) Uani 1.00 1 d .
O(3) O -0.1702(11) 0.4706(18) 0.3702(12) 0.172(8) Uiso 0.50 1 d P
O(2) O -0.0259(11) 0.4603(15) 0.5236(13) 0.176(9) Uiso 0.50 1 d P
O(1) O 0.0017(10) 0.5679(14) 0.7121(10) 0.150(7) Uiso 0.50 1 d P
N(1) N -0.0342(2) 0.0338(2) 0.64657(19) 0.0280(8) Uani 1.00 1 d .
N(2) N -0.0360(2) 0.1463(3) 0.4749(2) 0.0432(11) Uani 1.00 1 d .
N(3) N -0.0667(2) -0.0637(3) 0.7526(2) 0.0297(8) Uani 1.00 1 d .
N(4) N 0.0611(2) 0.1666(3) 0.7536(2) 0.0350(9) Uani 1.00 1 d .
C(1) C -0.0850(2) -0.0229(3) 0.6353(2) 0.0335(11) Uani 1.00 1 d .
C(2) C -0.1220(2) -0.0250(4) 0.5721(2) 0.0424(12) Uani 1.00 1 d .
C(3) C -0.1069(2) 0.0337(4) 0.5199(2) 0.0405(12) Uani 1.00 1 d .
C(4) C 0.0346(3) 0.2578(4) 0.4276(3) 0.0549(16) Uani 1.00 1 d .
C(5) C 0.0894(3) 0.3077(5) 0.4329(3) 0.0633(19) Uani 1.00 1 d .
C(6) C 0.1308(3) 0.3014(5) 0.4913(3) 0.0618(18) Uani 1.00 1 d .
C(7) C 0.1182(3) 0.2449(4) 0.5460(3) 0.0509(15) Uani 1.00 1 d .
C(8) C 0.0412(2) 0.1378(4) 0.5979(2) 0.0349(10) Uani 1.00 1 d .
C(9) C -0.0521(2) 0.0917(3) 0.5279(2) 0.0360(11) Uani 1.00 1 d .
C(10) C -0.0146(2) 0.0884(3) 0.5923(2) 0.0308(10) Uani 1.00 1 d .
C(11) C 0.0173(2) 0.1984(4) 0.4830(2) 0.0408(12) Uani 1.00 1 d .
C(12) C 0.0596(2) 0.1944(4) 0.5436(2) 0.0409(12) Uani 1.00 1 d .
C(13) C -0.1012(2) -0.0834(4) 0.6937(2) 0.0355(11) Uani 1.00 1 d .
C(14) C -0.1470(2) -0.1567(4) 0.6892(3) 0.0478(14) Uani 1.00 1 d .
C(15) C -0.1577(3) -0.2095(5) 0.7476(3) 0.0536(16) Uani 1.00 1 d .
C(16) C -0.1236(2) -0.1869(4) 0.8080(2) 0.0464(14) Uani 1.00 1 d .
C(17) C -0.0785(2) -0.1139(4) 0.8085(2) 0.0371(11) Uani 1.00 1 d .
C(18) C 0.0344(3) 0.2568(4) 0.7536(4) 0.0575(17) Uani 1.00 1 d .
C(19) C 0.0696(4) 0.3454(6) 0.7601(6) 0.105(3) Uani 1.00 1 d .
C(20) C 0.1340(5) 0.3368(7) 0.7719(7) 0.116(4) Uani 1.00 1 d .
C(21) C 0.1610(4) 0.2442(7) 0.7712(5) 0.086(2) Uani 1.00 1 d .
C(22) C 0.1235(2) 0.1595(5) 0.7628(3) 0.0496(14) Uani 1.00 1 d .
C(23) C 0.0000 0.6317(18) 0.7500 0.068(5) Uiso 0.50 2 d SP
C(24) C -0.0630(14) 0.404(2) 0.5644(15) 0.135(9) Uiso 0.50 1 d P
C(25) C -0.1884(16) 0.385(2) 0.4062(18) 0.165(12) Uiso 0.50 1 d P
H(1) H -0.1575 -0.0677 0.5659 0.051 Uiso 1.00 1 c R
H(2) H -0.1332 0.0356 0.4784 0.049 Uiso 1.00 1 c R
H(3) H 0.0073 0.2621 0.3869 0.066 Uiso 1.00 1 c R
H(4) H 0.0999 0.3478 0.3960 0.076 Uiso 1.00 1 c R
H(5) H 0.1691 0.3375 0.4934 0.074 Uiso 1.00 1 c R
H(6) H 0.1479 0.2395 0.5848 0.061 Uiso 1.00 1 c R
H(7) H 0.0680 0.1337 0.6390 0.042 Uiso 1.00 1 c R
H(8) H -0.1706 -0.1707 0.6471 0.057 Uiso 1.00 1 c R
H(9) H -0.1885 -0.2607 0.7457 0.064 Uiso 1.00 1 c R
H(10) H -0.1309 -0.2211 0.8485 0.056 Uiso 1.00 1 c R
H(11) H -0.0547 -0.0983 0.8502 0.045 Uiso 1.00 1 c R
H(12) H 0.0499 0.4092 0.7567 0.126 Uiso 1.00 1 c R
H(13) H 0.1591 0.3949 0.7803 0.139 Uiso 1.00 1 c R
H(14) H 0.2053 0.2378 0.7765 0.104 Uiso 1.00 1 c R
H(15) H 0.1425 0.0952 0.7637 0.060 Uiso 1.00 1 c R

loop_
_atom_site_aniso_label
_atom_site_aniso_U_11
_atom_site_aniso_U_22
_atom_site_aniso_U_33
_atom_site_aniso_U_12
_atom_site_aniso_U_13
_atom_site_aniso_U_23
Ru(1) 0.0261(3) 0.0293(3) 0.0194(2) 0.0000 0.0043(2) 0.0000
P(1) 0.0434(9) 0.0617(10) 0.0631(11) -0.0029(7) 0.0058(8) 0.0032(8)
F(1) 0.098(3) 0.132(4) 0.067(3) -0.035(3) 0.032(2) -0.010(2)
F(2) 0.083(3) 0.157(5) 0.064(3) 0.002(3) -0.015(2) 0.017(3)
F(3) 0.085(3) 0.062(2) 0.125(4) -0.008(2) -0.031(3) -0.011(2)
F(4) 0.084(3) 0.059(2) 0.190(6) -0.003(2) 0.054(3) 0.002(3)
F(5) 0.045(2) 0.085(3) 0.067(2) 0.0034(19) 0.0018(19) 0.000(2)
F(6) 0.049(2) 0.108(4) 0.160(5) -0.001(2) 0.016(3) 0.043(3)
N(1) 0.031(2) 0.033(2) 0.0197(17) -0.0010(16) 0.0027(15) -0.0017(15)
N(2) 0.061(3) 0.043(2) 0.025(2) 0.002(2) 0.004(2) 0.0019(18)
N(3) 0.033(2) 0.035(2) 0.0212(18) -0.0040(16) 0.0052(16) -0.0015(15)
N(4) 0.036(2) 0.041(2) 0.029(2) -0.0026(18) 0.0047(17) 0.0018(17)
C(1) 0.034(2) 0.041(2) 0.026(2) -0.000(2) 0.004(2) -0.0005(19)
C(2) 0.038(3) 0.055(3) 0.032(2) -0.004(2) -0.006(2) -0.006(2)
C(3) 0.042(3) 0.049(3) 0.028(2) -0.000(2) -0.008(2) -0.001(2)
C(4) 0.087(5) 0.046(3) 0.033(2) -0.006(3) 0.012(3) 0.012(2)
C(5) 0.098(5) 0.048(3) 0.047(3) -0.003(3) 0.021(3) 0.018(2)
C(6) 0.079(4) 0.054(3) 0.056(4) -0.022(3) 0.028(3) 0.002(3)
C(7) 0.062(3) 0.049(3) 0.043(3) -0.014(2) 0.014(2) 0.002(2)
C(8) 0.039(2) 0.040(2) 0.027(2) -0.000(2) 0.007(2) 0.001(2)
C(9) 0.051(3) 0.036(2) 0.021(2) 0.007(2) 0.001(2) -0.0025(19)
C(10) 0.037(2) 0.033(2) 0.022(2) 0.003(2) 0.0025(19) 0.0006(18)
C(11) 0.059(3) 0.036(2) 0.030(2) 0.004(2) 0.011(2) 0.000(2)
C(12) 0.058(3) 0.036(2) 0.031(2) 0.003(2) 0.015(2) 0.002(2)
C(13) 0.035(2) 0.042(2) 0.029(2) -0.005(2) 0.002(2) -0.002(2)
C(14) 0.045(3) 0.061(3) 0.038(3) -0.015(2) 0.006(2) -0.007(2)
C(15) 0.054(3) 0.055(3) 0.052(3) -0.029(3) 0.011(2) -0.005(2)
C(16) 0.056(3) 0.048(3) 0.037(2) -0.018(2) 0.015(2) 0.003(2)
C(17) 0.044(2) 0.042(2) 0.028(2) -0.006(2) 0.010(2) 0.000(2)
C(18) 0.060(3) 0.035(3) 0.077(4) -0.009(2) 0.009(3) -0.004(3)
C(19) 0.072(5) 0.057(4) 0.187(12) -0.025(4) 0.014(6) -0.019(5)
C(20) 0.103(7) 0.061(5) 0.186(12) -0.044(5) 0.028(7) -0.024(6)
C(21) 0.058(4) 0.093(6) 0.109(7) -0.035(4) 0.016(4) -0.023(5)
C(22) 0.037(3) 0.060(3) 0.052(3) -0.013(2) 0.009(2) -0.006(2)

loop_
_atom_type_symbol
_atom_type_description
_atom_type_scat_dispersion_real
_atom_type_scat_dispersion_imag
_atom_type_scat_source
C C 0.003 0.002
;
International Tables for Crystallography
(1992, Vol. C, Tables 4.2.6.8 and 6.1.1.4)
;
H H 0.000 0.000
;
International Tables for Crystallography
(1992, Vol. C, Table 6.1.1.4)
;
F F 0.017 0.010
;
International Tables for Crystallography
(1992, Vol. C, Tables 4.2.6.8 and 6.1.1.4)
;
N N 0.006 0.003
;
International Tables for Crystallography
(1992, Vol. C, Tables 4.2.6.8 and 6.1.1.4)
;
P P 0.102 0.094
;
International Tables for Crystallography
(1992, Vol. C, Tables 4.2.6.8 and 6.1.1.4)
;
Ru Ru -1.259 0.836
;
International Tables for Crystallography
(1992, Vol. C, Tables 4.2.6.8 and 6.1.1.4)
;
O O 0.011 0.006
;
International Tables for Crystallography
(1992, Vol. C, Tables 4.2.6.8 and 6.1.1.4)
;

loop_
_geom_angle_atom_site_label_1
_geom_angle_atom_site_label_2
_geom_angle_atom_site_label_3
_geom_angle
_geom_angle_publ_flag
_geom_angle_site_symmetry_1
_geom_angle_site_symmetry_3
N(1) Ru(1) N(1) 171.72(15) yes . 2_556
N(1) Ru(1) N(3) 78.22(15) yes . .
N(1) Ru(1) N(3) 95.83(15) yes . 2_556
N(1) Ru(1) N(4) 104.29(15) yes . .
N(1) Ru(1) N(4) 82.27(15) yes . 2_556
N(1) Ru(1) N(3) 95.83(15) yes 2_556 .
N(1) Ru(1) N(3) 78.22(15) yes 2_556 2_556
N(1) Ru(1) N(4) 82.27(15) yes 2_556 .
N(1) Ru(1) N(4) 104.29(15) yes 2_556 2_556
N(3) Ru(1) N(3) 89.45(16) yes . 2_556
N(3) Ru(1) N(4) 173.23(17) yes . .
N(3) Ru(1) N(4) 96.49(16) yes . 2_556
N(3) Ru(1) N(4) 96.49(16) yes 2_556 .
N(3) Ru(1) N(4) 173.23(17) yes 2_556 2_556
N(4) Ru(1) N(4) 77.78(17) yes . 2_556
F(1) P(1) F(2) 178.9(3) yes . .
F(1) P(1) F(3) 90.0(3) yes . .
F(1) P(1) F(4) 88.9(3) yes . .
F(1) P(1) F(5) 89.5(2) yes . .
F(1) P(1) F(6) 91.4(3) yes . .
F(2) P(1) F(3) 89.4(3) yes . .
F(2) P(1) F(4) 91.7(3) yes . .
F(2) P(1) F(5) 89.6(2) yes . .
F(2) P(1) F(6) 89.5(3) yes . .
F(3) P(1) F(4) 178.7(3) yes . .
F(3) P(1) F(5) 90.2(2) yes . .
F(3) P(1) F(6) 89.6(2) yes . .
F(4) P(1) F(5) 89.1(2) yes . .
F(4) P(1) F(6) 91.1(3) yes . .
F(5) P(1) F(6) 179.1(3) yes . .
O(1) O(1) C(23) 48.5(13) yes 2_556 .
Ru(1) N(1) C(1) 113.8(3) yes . .
Ru(1) N(1) C(10) 127.3(3) yes . .
C(1) N(1) C(10) 118.3(3) yes . .
C(9) N(2) C(11) 118.1(4) yes . .
Ru(1) N(3) C(13) 116.5(3) yes . .
Ru(1) N(3) C(17) 124.6(3) yes . .
C(13) N(3) C(17) 119.0(4) yes . .
Ru(1) N(4) C(18) 115.7(3) yes . .
Ru(1) N(4) C(22) 124.7(4) yes . .
C(18) N(4) C(22) 119.3(5) yes . .
N(1) C(1) C(2) 122.6(4) yes . .
N(1) C(1) C(13) 115.7(4) yes . .
C(2) C(1) C(13) 121.7(4) yes . .
C(1) C(2) C(3) 120.3(5) yes . .
C(2) C(3) C(9) 119.5(4) yes . .
C(5) C(4) C(11) 120.5(5) yes . .
C(4) C(5) C(6) 121.1(6) yes . .
C(5) C(6) C(7) 122.0(6) yes . .
C(6) C(7) C(12) 118.5(5) yes . .
C(10) C(8) C(12) 120.7(4) yes . .
N(2) C(9) C(3) 119.1(4) yes . .
N(2) C(9) C(10) 122.7(4) yes . .
C(3) C(9) C(10) 118.2(4) yes . .
N(1) C(10) C(8) 121.3(4) yes . .
N(1) C(10) C(9) 120.8(4) yes . .
C(8) C(10) C(9) 117.9(4) yes . .
N(2) C(11) C(4) 118.9(5) yes . .
N(2) C(11) C(12) 123.1(5) yes . .
C(4) C(11) C(12) 118.0(5) yes . .
C(7) C(12) C(8) 122.9(5) yes . .
C(7) C(12) C(11) 119.7(5) yes . .
C(8) C(12) C(11) 117.3(5) yes . .
N(3) C(13) C(1) 114.7(4) yes . .
N(3) C(13) C(14) 121.5(4) yes . .
C(1) C(13) C(14) 123.8(4) yes . .
C(13) C(14) C(15) 118.7(5) yes . .
C(14) C(15) C(16) 119.5(5) yes . .
C(15) C(16) C(17) 118.5(5) yes . .
N(3) C(17) C(16) 122.7(4) yes . .
N(4) C(18) C(18) 115.3(5) yes . 2_556
N(4) C(18) C(19) 122.2(6) yes . .
C(18) C(18) C(19) 122.4(6) yes 2_556 .
C(18) C(19) C(20) 117.8(7) yes . .
C(19) C(20) C(21) 119.5(9) yes . .
C(20) C(21) C(22) 119.7(8) yes . .
N(4) C(22) C(21) 121.4(6) yes . .
O(1) C(23) O(1) 83(2) yes . 2_556
C(1) C(2) H(1) 119.8 no . .
C(3) C(2) H(1) 119.8 no . .
C(2) C(3) H(2) 120.2 no . .
C(9) C(3) H(2) 120.3 no . .
C(5) C(4) H(3) 119.7 no . .
C(11) C(4) H(3) 119.7 no . .
C(4) C(5) H(4) 119.5 no . .
C(6) C(5) H(4) 119.5 no . .
C(5) C(6) H(5) 119.0 no . .
C(7) C(6) H(5) 119.0 no . .
C(6) C(7) H(6) 120.7 no . .
C(12) C(7) H(6) 120.7 no . .
C(10) C(8) H(7) 119.6 no . .
C(12) C(8) H(7) 119.6 no . .
C(13) C(14) H(8) 120.7 no . .
C(15) C(14) H(8) 120.7 no . .
C(14) C(15) H(9) 120.2 no . .
C(16) C(15) H(9) 120.2 no . .
C(15) C(16) H(10) 120.7 no . .
C(17) C(16) H(10) 120.7 no . .
N(3) C(17) H(11) 118.6 no . .
C(16) C(17) H(11) 118.6 no . .
C(18) C(19) H(12) 121.1 no . .
C(20) C(19) H(12) 121.1 no . .
C(19) C(20) H(13) 120.3 no . .
C(21) C(20) H(13) 120.3 no . .
C(20) C(21) H(14) 120.2 no . .
C(22) C(21) H(14) 120.2 no . .
N(4) C(22) H(15) 119.3 no . .
C(21) C(22) H(15) 119.3 no . .

loop_
_geom_bond_atom_site_label_1
_geom_bond_atom_site_label_2
_geom_bond_distance
_geom_bond_publ_flag
_geom_bond_site_symmetry_2
Ru(1) N(1) 2.110(3) yes .
Ru(1) N(1) 2.110(3) yes 2_556
Ru(1) N(3) 2.046(4) yes .
Ru(1) N(3) 2.046(4) yes 2_556
Ru(1) N(4) 2.082(4) yes .
Ru(1) N(4) 2.082(4) yes 2_556
P(1) F(1) 1.588(5) yes .
P(1) F(2) 1.600(5) yes .
P(1) F(3) 1.579(5) yes .
P(1) F(4) 1.586(5) yes .
P(1) F(5) 1.582(4) yes .
P(1) F(6) 1.579(5) yes .
O(3) C(25) 1.42(4) yes .
O(2) C(24) 1.40(4) yes .
O(1) O(1) 1.51(2) yes 2_556
O(1) C(23) 1.14(2) yes .
N(1) C(1) 1.330(6) yes .
N(1) C(10) 1.396(6) yes .
N(2) C(9) 1.350(6) yes .
N(2) C(11) 1.335(7) yes .
N(3) C(13) 1.343(6) yes .
N(3) C(17) 1.338(6) yes .
N(4) C(18) 1.335(7) yes .
N(4) C(22) 1.338(7) yes .
C(1) C(2) 1.414(7) yes .
C(1) C(13) 1.480(7) yes .
C(2) C(3) 1.361(8) yes .
C(3) C(9) 1.405(8) yes .
C(4) C(5) 1.347(10) yes .
C(4) C(11) 1.431(8) yes .
C(5) C(6) 1.390(10) yes .
C(6) C(7) 1.369(9) yes .
C(7) C(12) 1.426(9) yes .
C(8) C(10) 1.364(7) yes .
C(8) C(12) 1.402(7) yes .
C(9) C(10) 1.439(6) yes .
C(11) C(12) 1.432(7) yes .
C(13) C(14) 1.384(8) yes .
C(14) C(15) 1.392(9) yes .
C(15) C(16) 1.371(8) yes .
C(16) C(17) 1.374(8) yes .
C(18) C(18) 1.470(9) yes 2_556
C(18) C(19) 1.403(11) yes .
C(19) C(20) 1.384(15) yes .
C(20) C(21) 1.367(13) yes .
C(21) C(22) 1.390(11) yes .
C(2) H(1) 0.950 no .
C(3) H(2) 0.950 no .
C(4) H(3) 0.950 no .
C(5) H(4) 0.950 no .
C(6) H(5) 0.950 no .
C(7) H(6) 0.950 no .
C(8) H(7) 0.950 no .
C(14) H(8) 0.950 no .
C(15) H(9) 0.950 no .
C(16) H(10) 0.950 no .
C(17) H(11) 0.950 no .
C(19) H(12) 0.950 no .
C(20) H(13) 0.950 no .
C(21) H(14) 0.950 no .
C(22) H(15) 0.950 no .

loop_
_geom_contact_atom_site_label_1
_geom_contact_atom_site_label_2
_geom_contact_distance
_geom_contact_site_symmetry_2
F(1) C(2) 3.484(7) 3_556
F(1) C(3) 3.366(8) 3_556
F(1) C(6) 3.549(9) 7_556
F(2) O(3) 3.32(2) 8_555
F(2) C(21) 3.501(11) .
F(2) C(22) 3.310(8) .
F(3) C(7) 3.393(8) .
F(3) C(14) 3.346(7) 5_555
F(3) C(15) 3.246(8) 5_555
F(3) C(21) 3.539(11) .
F(4) C(16) 3.316(8) 2_556
F(4) C(20) 3.304(13) 6_546
F(5) C(3) 3.382(6) 3_556
F(5) C(7) 3.274(7) .
F(5) C(8) 3.086(6) .
F(5) C(12) 3.455(6) .
F(5) C(16) 3.571(7) 2_556
F(5) C(17) 3.280(7) 2_556
F(5) C(22) 3.252(8) .
F(6) C(5) 3.245(9) 7_556
F(6) C(20) 3.319(12) 6_546
F(6) C(24) 3.59(3) 5_545
O(3) F(2) 3.32(2) 8_454
O(2) O(2) 1.85(3) 3_566
O(2) C(5) 3.53(2) 3_566
O(2) C(24) 3.26(4) 3_566
O(1) C(19) 3.40(2) .
O(1) C(19) 3.41(2) 2_556
N(2) C(17) 3.357(6) 4_554
C(1) C(4) 3.582(8) 3_556
C(2) F(1) 3.484(7) 3_556
C(2) C(11) 3.478(8) 3_556
C(2) C(12) 3.572(8) 3_556
C(3) F(1) 3.366(8) 3_556
C(3) F(5) 3.382(6) 3_556
C(3) C(12) 3.485(7) 3_556
C(4) C(1) 3.582(8) 3_556
C(5) F(6) 3.245(9) 7_556
C(5) O(2) 3.53(2) 3_566
C(5) C(14) 3.468(9) 3_556
C(6) F(1) 3.549(9) 7_556
C(7) F(3) 3.393(8) .
C(7) F(5) 3.274(7) .
C(8) F(5) 3.086(6) .
C(9) C(9) 3.567(7) 3_556
C(11) C(2) 3.478(8) 3_556
C(12) F(5) 3.455(6) .
C(12) C(2) 3.572(8) 3_556
C(12) C(3) 3.485(7) 3_556
C(14) F(3) 3.346(7) 5_445
C(14) C(5) 3.468(9) 3_556
C(15) F(3) 3.246(8) 5_445
C(16) F(4) 3.316(8) 2_556
C(16) F(5) 3.571(7) 2_556
C(17) F(5) 3.280(7) 2_556
C(17) N(2) 3.357(6) 4_555
C(19) O(1) 3.40(2) .
C(19) O(1) 3.41(2) 2_556
C(19) C(24) 3.58(3) 2_556
C(20) F(4) 3.304(12) 6_556
C(20) F(6) 3.319(12) 6_556
C(21) F(2) 3.501(11) .
C(21) F(3) 3.539(11) .
C(22) F(2) 3.310(8) .
C(22) F(5) 3.252(8) .
C(24) F(6) 3.59(3) 5_455
C(24) O(2) 3.26(4) 3_566
C(24) C(19) 3.58(3) 2_556
P(1) H(2) 3.361 3_556
P(1) H(6) 3.444 .
P(1) H(9) 3.548 5_555
P(1) H(13) 3.185 6_546
P(1) H(15) 3.590 .
F(1) H(1) 2.916 3_556
F(1) H(2) 2.667 3_556
F(1) H(5) 2.666 7_556
F(1) H(6) 3.352 .
F(2) H(9) 2.958 5_555
F(2) H(13) 2.796 6_546
F(2) H(14) 3.026 .
F(2) H(15) 2.639 .
F(3) H(4) 3.384 7_556
F(3) H(5) 3.302 7_556
F(3) H(6) 2.547 .
F(3) H(8) 2.789 5_555
F(3) H(9) 2.574 5_555
F(3) H(14) 3.117 .
F(4) H(2) 3.116 3_556
F(4) H(10) 3.185 2_556
F(4) H(13) 2.601 6_546
F(4) H(14) 3.230 6_546
F(5) H(2) 2.533 3_556
F(5) H(6) 2.743 .
F(5) H(7) 2.545 .
F(5) H(11) 3.268 2_556
F(5) H(15) 2.819 .
F(6) H(4) 2.425 7_556
F(6) H(5) 3.167 7_556
F(6) H(9) 3.325 5_555
F(6) H(13) 2.501 6_546
O(3) H(10) 3.475 4_554
O(3) H(13) 3.505 3_566
O(2) H(4) 3.483 3_566
O(1) H(3) 2.994 3_566
O(1) H(4) 3.111 3_566
O(1) H(12) 2.482 .
O(1) H(12) 2.497 2_556
N(2) H(10) 3.224 4_554
N(2) H(11) 2.542 4_554
C(4) H(8) 3.597 3_556
C(4) H(11) 3.159 4_554
C(5) H(1) 3.522 3_556
C(5) H(8) 3.073 3_556
C(6) H(1) 3.389 3_556
C(6) H(8) 3.427 3_556
C(7) H(1) 3.405 3_556
C(8) H(2) 3.484 3_556
C(9) H(11) 3.512 4_554
C(11) H(11) 3.204 4_554
C(12) H(1) 3.591 3_556
C(12) H(2) 3.502 3_556
C(13) H(3) 3.598 3_556
C(14) H(4) 3.274 3_556
C(15) H(14) 3.135 5_445
C(16) H(3) 3.238 4_555
C(17) H(3) 3.026 4_555
C(21) H(9) 3.323 5_555
C(23) H(3) 3.048 3_566
C(23) H(3) 3.048 4_565
C(23) H(4) 3.433 3_566
C(23) H(4) 3.433 4_565
C(23) H(12) 3.158 .
C(23) H(12) 3.158 2_556
C(24) H(4) 3.512 3_566
C(24) H(12) 3.524 2_556
C(25) H(9) 3.583 4_554
C(25) H(10) 2.811 4_554
H(1) F(1) 2.916 3_556
H(1) C(5) 3.522 3_556
H(1) C(6) 3.389 3_556
H(1) C(7) 3.405 3_556
H(1) C(12) 3.591 3_556
H(2) P(1) 3.361 3_556
H(2) F(1) 2.667 3_556
H(2) F(4) 3.116 3_556
H(2) F(5) 2.533 3_556
H(2) C(8) 3.484 3_556
H(2) C(12) 3.502 3_556
H(2) H(10) 3.573 4_554
H(2) H(11) 3.292 4_554
H(3) O(1) 2.994 3_566
H(3) C(13) 3.598 3_556
H(3) C(16) 3.238 4_554
H(3) C(17) 3.026 4_554
H(3) C(23) 3.048 3_566
H(3) H(10) 3.042 4_554
H(3) H(11) 2.625 4_554
H(4) F(3) 3.384 7_556
H(4) F(6) 2.425 7_556
H(4) O(2) 3.483 3_566
H(4) O(1) 3.111 3_566
H(4) C(14) 3.274 3_556
H(4) C(23) 3.433 3_566
H(4) C(24) 3.512 3_566
H(4) H(8) 2.981 3_556
H(5) F(1) 2.666 7_556
H(5) F(3) 3.302 7_556
H(5) F(6) 3.167 7_556
H(5) H(8) 3.565 3_556
H(6) P(1) 3.444 .
H(6) F(1) 3.352 .
H(6) F(3) 2.547 .
H(6) F(5) 2.743 .
H(7) F(5) 2.545 .
H(8) F(3) 2.789 5_445
H(8) C(4) 3.597 3_556
H(8) C(5) 3.073 3_556
H(8) C(6) 3.427 3_556
H(8) H(4) 2.981 3_556
H(8) H(5) 3.565 3_556
H(9) P(1) 3.548 5_445
H(9) F(2) 2.958 5_445
H(9) F(3) 2.574 5_445
H(9) F(6) 3.325 5_445
H(9) C(21) 3.323 5_445
H(9) C(25) 3.583 4_555
H(9) H(14) 2.421 5_445
H(10) F(4) 3.185 2_556
H(10) O(3) 3.475 4_555
H(10) N(2) 3.224 4_555
H(10) C(25) 2.811 4_555
H(10) H(2) 3.573 4_555
H(10) H(3) 3.042 4_555
H(11) F(5) 3.268 2_556
H(11) N(2) 2.542 4_555
H(11) C(4) 3.159 4_555
H(11) C(9) 3.512 4_555
H(11) C(11) 3.204 4_555
H(11) H(2) 3.292 4_555
H(11) H(3) 2.625 4_555
H(12) O(1) 2.482 .
H(12) O(1) 2.497 2_556
H(12) C(23) 3.158 .
H(12) C(24) 3.524 2_556
H(13) P(1) 3.185 6_556
H(13) F(2) 2.796 6_556
H(13) F(4) 2.601 6_556
H(13) F(6) 2.501 6_556
H(13) O(3) 3.505 3_566
H(14) F(2) 3.026 .
H(14) F(3) 3.117 .
H(14) F(4) 3.230 6_556
H(14) C(15) 3.135 5_555
H(14) H(9) 2.421 5_555
H(15) P(1) 3.590 .
H(15) F(2) 2.639 .
H(15) F(5) 2.819 .

loop_
_geom_torsion_atom_site_label_1
_geom_torsion_atom_site_label_2
_geom_torsion_atom_site_label_3
_geom_torsion_atom_site_label_4
_geom_torsion
_geom_torsion_site_symmetry_1
_geom_torsion_site_symmetry_3
_geom_torsion_site_symmetry_4
N(1) Ru(1) N(1) C(1) 53.7(13) . 2_556 2_556
N(1) Ru(1) N(1) C(10) -135.5(10) . 2_556 2_556
N(1) Ru(1) N(1) C(1) 53.7(13) 2_556 . .
N(1) Ru(1) N(1) C(10) -135.5(10) 2_556 . .
N(1) Ru(1) N(3) C(13) -4.9(3) . . .
N(1) Ru(1) N(3) C(17) 176.4(4) . . .
N(3) Ru(1) N(1) C(1) 9.1(3) . . .
N(3) Ru(1) N(1) C(10) 180.0(4) . . .
N(1) Ru(1) N(3) C(13) -179.1(3) . 2_556 2_556
N(1) Ru(1) N(3) C(17) 2.2(4) . 2_556 2_556
N(3) Ru(1) N(1) C(1) 97.3(3) 2_556 . .
N(3) Ru(1) N(1) C(10) -91.8(4) 2_556 . .
N(1) Ru(1) N(4) C(18) 80.1(4) . . .
N(1) Ru(1) N(4) C(22) -107.1(4) . . .
N(4) Ru(1) N(1) C(1) -164.4(3) . . .
N(4) Ru(1) N(1) C(10) 6.4(4) . . .
N(1) Ru(1) N(4) C(18) -105.1(4) . 2_556 2_556
N(1) Ru(1) N(4) C(22) 67.8(4) . 2_556 2_556
N(4) Ru(1) N(1) C(1) -89.2(3) 2_556 . .
N(4) Ru(1) N(1) C(10) 81.7(4) 2_556 . .
N(1) Ru(1) N(3) C(13) -179.1(3) 2_556 . .
N(1) Ru(1) N(3) C(17) 2.2(4) 2_556 . .
N(3) Ru(1) N(1) C(1) 97.3(3) . 2_556 2_556
N(3) Ru(1) N(1) C(10) -91.8(4) . 2_556 2_556
N(1) Ru(1) N(3) C(13) -4.9(3) 2_556 2_556 2_556
N(1) Ru(1) N(3) C(17) 176.4(4) 2_556 2_556 2_556
N(3) Ru(1) N(1) C(1) 9.1(3) 2_556 2_556 2_556
N(3) Ru(1) N(1) C(10) 180.0(4) 2_556 2_556 2_556
N(1) Ru(1) N(4) C(18) -105.1(4) 2_556 . .
N(1) Ru(1) N(4) C(22) 67.8(4) 2_556 . .
N(4) Ru(1) N(1) C(1) -89.2(3) . 2_556 2_556
N(4) Ru(1) N(1) C(10) 81.7(4) . 2_556 2_556
N(1) Ru(1) N(4) C(18) 80.1(4) 2_556 2_556 2_556
N(1) Ru(1) N(4) C(22) -107.1(4) 2_556 2_556 2_556
N(4) Ru(1) N(1) C(1) -164.4(3) 2_556 2_556 2_556
N(4) Ru(1) N(1) C(10) 6.4(4) 2_556 2_556 2_556
N(3) Ru(1) N(3) C(13) -101.0(3) . 2_556 2_556
N(3) Ru(1) N(3) C(17) 80.3(4) . 2_556 2_556
N(3) Ru(1) N(3) C(13) -101.0(3) 2_556 . .
N(3) Ru(1) N(3) C(17) 80.3(4) 2_556 . .
N(3) Ru(1) N(4) C(18) -31.0(15) . . .
N(3) Ru(1) N(4) C(22) 141.9(12) . . .
N(4) Ru(1) N(3) C(13) 107.6(13) . . .
N(4) Ru(1) N(3) C(17) -71.1(14) . . .
N(3) Ru(1) N(4) C(18) 177.8(4) . 2_556 2_556
N(3) Ru(1) N(4) C(22) -9.3(4) . 2_556 2_556
N(4) Ru(1) N(3) C(13) 75.8(3) 2_556 . .
N(4) Ru(1) N(3) C(17) -103.0(4) 2_556 . .
N(3) Ru(1) N(4) C(18) 177.8(4) 2_556 . .
N(3) Ru(1) N(4) C(22) -9.3(4) 2_556 . .
N(4) Ru(1) N(3) C(13) 75.8(3) . 2_556 2_556
N(4) Ru(1) N(3) C(17) -103.0(4) . 2_556 2_556
N(3) Ru(1) N(4) C(18) -31.0(15) 2_556 2_556 2_556
N(3) Ru(1) N(4) C(22) 141.9(12) 2_556 2_556 2_556
N(4) Ru(1) N(3) C(13) 107.6(13) 2_556 2_556 2_556
N(4) Ru(1) N(3) C(17) -71.1(14) 2_556 2_556 2_556
N(4) Ru(1) N(4) C(18) 1.4(4) . 2_556 2_556
N(4) Ru(1) N(4) C(22) 174.3(4) . 2_556 2_556
N(4) Ru(1) N(4) C(18) 1.4(4) 2_556 . .
N(4) Ru(1) N(4) C(22) 174.3(4) 2_556 . .
Ru(1) N(1) C(1) C(2) 167.6(4) . . .
Ru(1) N(1) C(1) C(13) -11.7(5) . . .
Ru(1) N(1) C(10) C(8) 18.0(6) . . .
Ru(1) N(1) C(10) C(9) -164.0(3) . . .
C(1) N(1) C(10) C(8) -171.5(4) . . .
C(1) N(1) C(10) C(9) 6.5(7) . . .
C(10) N(1) C(1) C(2) -4.1(7) . . .
C(10) N(1) C(1) C(13) 176.6(4) . . .
C(9) N(2) C(11) C(4) -179.1(5) . . .
C(9) N(2) C(11) C(12) 3.7(8) . . .
C(11) N(2) C(9) C(3) -178.0(5) . . .
C(11) N(2) C(9) C(10) 0.6(8) . . .
Ru(1) N(3) C(13) C(1) 0.3(5) . . .
Ru(1) N(3) C(13) C(14) 178.9(4) . . .
Ru(1) N(3) C(17) C(16) -179.6(4) . . .
C(13) N(3) C(17) C(16) 1.6(8) . . .
C(17) N(3) C(13) C(1) 179.2(4) . . .
C(17) N(3) C(13) C(14) -2.2(7) . . .
Ru(1) N(4) C(18) C(19) 175.9(7) . . .
Ru(1) N(4) C(18) C(18) -3.9(8) . . 2_556
Ru(1) N(4) C(22) C(21) -173.7(6) . . .
C(18) N(4) C(22) C(21) -1.1(9) . . .
C(22) N(4) C(18) C(19) 2.6(11) . . .
C(22) N(4) C(18) C(18) -177.1(6) . . 2_556
N(1) C(1) C(2) C(3) -1.2(8) . . .
N(1) C(1) C(13) N(3) 7.8(6) . . .
N(1) C(1) C(13) C(14) -170.8(5) . . .
C(2) C(1) C(13) N(3) -171.6(5) . . .
C(2) C(1) C(13) C(14) 9.9(8) . . .
C(13) C(1) C(2) C(3) 178.1(5) . . .
C(1) C(2) C(3) C(9) 4.1(8) . . .
C(2) C(3) C(9) N(2) 177.0(5) . . .
C(2) C(3) C(9) C(10) -1.6(8) . . .
C(5) C(4) C(11) N(2) -176.9(6) . . .
C(5) C(4) C(11) C(12) 0.4(8) . . .
C(11) C(4) C(5) C(6) 1.2(10) . . .
C(4) C(5) C(6) C(7) -0.0(10) . . .
C(5) C(6) C(7) C(12) -2.6(10) . . .
C(6) C(7) C(12) C(8) -177.6(5) . . .
C(6) C(7) C(12) C(11) 4.0(8) . . .
C(10) C(8) C(12) C(7) -178.1(5) . . .
C(10) C(8) C(12) C(11) 0.4(7) . . .
C(12) C(8) C(10) N(1) -178.4(4) . . .
C(12) C(8) C(10) C(9) 3.6(7) . . .
N(2) C(9) C(10) N(1) 177.7(4) . . .
N(2) C(9) C(10) C(8) -4.2(7) . . .
C(3) C(9) C(10) N(1) -3.7(7) . . .
C(3) C(9) C(10) C(8) 174.3(5) . . .
N(2) C(11) C(12) C(7) 174.2(5) . . .
N(2) C(11) C(12) C(8) -4.3(8) . . .
C(4) C(11) C(12) C(7) -3.0(8) . . .
C(4) C(11) C(12) C(8) 178.6(5) . . .
N(3) C(13) C(14) C(15) 1.0(8) . . .
C(1) C(13) C(14) C(15) 179.5(5) . . .
C(13) C(14) C(15) C(16) 0.9(9) . . .
C(14) C(15) C(16) C(17) -1.5(9) . . .
C(15) C(16) C(17) N(3) 0.2(7) . . .
N(4) C(18) C(18) N(4) 5.1(9) . 2_556 2_556
N(4) C(18) C(18) C(19) -174.6(8) . 2_556 2_556
N(4) C(18) C(19) C(20) -4.7(16) . . .
C(18) C(18) C(19) C(20) 175.1(10) 2_556 . .
C(19) C(18) C(18) N(4) -174.6(8) . 2_556 2_556
C(19) C(18) C(18) C(19) 5.6(14) . 2_556 2_556
C(18) C(19) C(20) C(21) 5.1(19) . . .
C(19) C(20) C(21) C(22) -3.7(18) . . .
C(20) C(21) C(22) N(4) 1.7(13) . . .
